data_7150176
loop_
_publ_author_name
'Babu, Ponnusamy'
'Chopra, D.'
'Row, T. N. Guru'
'Maitra, Uday'

_publ_section_title
;
 Micellar aggregates and hydrogels from phosphonobile salts.
;
_journal_issue 20
_journal_name_full 'Organic &amp; biomolecular chemistry'
_journal_page_first 3695
_journal_page_last 3700
_journal_paper_doi 10.1039/b504656d
_journal_volume 3
_journal_year 2005
_chemical_formula_sum 'C24 H38 Na2 O14 P'
_chemical_formula_weight 627.49
_chemical_name_systematic
;
?
;
_space_group_IT_number 19
_symmetry_space_group_name_Hall 'P 2ac 2ab'
_symmetry_space_group_name_H-M 'P 21 21 21'
_atom_sites_solution_hydrogens geom
_atom_sites_solution_primary direct
_atom_sites_solution_secondary difmap
_audit_creation_date 2005-05-31T09:56:28-00:00
_audit_creation_method 'WinGX routine CIF_UPDATE'
_cell_angle_alpha 90
_cell_angle_beta 90
_cell_angle_gamma 90
_cell_formula_units_Z 4
_cell_length_a 9.408(9)
_cell_length_b 11.050(10)
_cell_length_c 31.83(3)
_cell_measurement_temperature 290(2)
_cell_volume 3309(5)
_computing_structure_refinement 'SHELXL-97 (Sheldrick, 1997)'
_diffrn_ambient_temperature 290(2)
_diffrn_measured_fraction_theta_full 0.999
_diffrn_measured_fraction_theta_max 0.999
_diffrn_radiation_monochromator graphite
_diffrn_radiation_type MoK\a
_diffrn_radiation_wavelength 0.71073
_diffrn_reflns_av_R_equivalents 0.0269
_diffrn_reflns_av_unetI/netI 0.0239
_diffrn_reflns_limit_h_max 10
_diffrn_reflns_limit_h_min -11
_diffrn_reflns_limit_k_max 12
_diffrn_reflns_limit_k_min -12
_diffrn_reflns_limit_l_max 37
_diffrn_reflns_limit_l_min -37
_diffrn_reflns_number 23220
_diffrn_reflns_theta_full 24.71
_diffrn_reflns_theta_max 24.71
_diffrn_reflns_theta_min 1.95
_exptl_absorpt_coefficient_mu 0.169
_exptl_absorpt_correction_type none
_exptl_crystal_density_diffrn 1.259
_exptl_crystal_density_method 'not measured'
_exptl_crystal_F_000 1324
_refine_diff_density_max 1.369
_refine_diff_density_min -0.25
_refine_diff_density_rms 0.081
_refine_ls_abs_structure_details 'Flack H D (1983), Acta Cryst. A39, 876-881'
_refine_ls_abs_structure_Flack 0.03(14)
_refine_ls_extinction_method none
_refine_ls_goodness_of_fit_ref 1.091
_refine_ls_hydrogen_treatment mixed
_refine_ls_matrix_type full
_refine_ls_number_parameters 373
_refine_ls_number_reflns 5613
_refine_ls_number_restraints 0
_refine_ls_restrained_S_all 1.091
_refine_ls_R_factor_all 0.0563
_refine_ls_R_factor_gt 0.0537
_refine_ls_shift/su_max 0
_refine_ls_shift/su_mean 0
_refine_ls_structure_factor_coef Fsqd
_refine_ls_weighting_details 'calc w=1/[\s^2^(Fo^2^)+(0.1037P)^2^+1.3961P] where P=(Fo^2^+2Fc^2^)/3'
_refine_ls_weighting_scheme calc
_refine_ls_wR_factor_gt 0.1508
_refine_ls_wR_factor_ref 0.1534
_reflns_number_gt 5313
_reflns_number_total 5613
_reflns_threshold_expression >2sigma(I)
_cod_data_source_file b504656d.txt
_cod_data_source_block babu_m
_cod_database_code 7150176

loop_
_symmetry_equiv_pos_as_xyz
'x, y, z'
'-x+1/2, -y, z+1/2'
'x+1/2, -y+1/2, -z'
'-x, y+1/2, -z+1/2'

loop_
_atom_site_label
_atom_site_type_symbol
_atom_site_fract_x
_atom_site_fract_y
_atom_site_fract_z
_atom_site_U_iso_or_equiv
_atom_site_adp_type
_atom_site_occupancy
_atom_site_symmetry_multiplicity
_atom_site_calc_flag
_atom_site_refinement_flags
_atom_site_disorder_assembly
_atom_site_disorder_group
P1 P 0.12633(9) 1.62732(7) 0.31002(2) 0.0244(2) Uani 1 1 d . . .
O3 O 0.2928(3) 1.0183(2) 0.37447(8) 0.0382(6) Uani 1 1 d . . .
O4 O 0.2481(3) 1.5611(2) 0.28862(8) 0.0382(6) Uani 1 1 d . . .
O1 O 0.7162(3) 0.6370(2) 0.31627(7) 0.0361(6) Uani 1 1 d . . .
O6 O 0.1367(3) 1.7638(2) 0.30406(7) 0.0377(6) Uani 1 1 d . . .
O3W O 0.4595(3) 0.3952(2) 0.29140(8) 0.0405(6) Uani 1 1 d . . .
O5 O -0.0168(3) 1.5776(2) 0.29558(7) 0.0336(5) Uani 1 1 d . . .
O2W O 0.8381(3) 0.3668(2) 0.27640(8) 0.0416(6) Uani 1 1 d . . .
O2 O 0.7672(3) 1.0420(2) 0.38083(8) 0.0366(6) Uani 1 1 d . . .
O6W O 0.4672(3) 0.6414(2) 0.24353(8) 0.0407(6) Uani 1 1 d . . .
O5W O 0.6081(3) 0.3814(2) 0.19454(7) 0.0368(6) Uani 1 1 d . . .
O8W O 0.0279(3) 0.9706(3) 0.33578(9) 0.0467(7) Uani 1 1 d . . .
O1W O 0.6606(3) 0.2366(3) 0.33023(9) 0.0516(7) Uani 1 1 d . . .
O4W O 0.8499(3) 0.6219(3) 0.22452(9) 0.0547(7) Uani 1 1 d . . .
C13 C 0.3645(3) 1.1236(3) 0.43816(9) 0.0252(6) Uani 1 1 d . . .
C10 C 0.6075(4) 0.7788(3) 0.43863(10) 0.0287(7) Uani 1 1 d . . .
C14 C 0.5215(3) 1.1218(3) 0.42414(9) 0.0257(7) Uani 1 1 d . . .
H14 H 0.5208 1.1198 0.3934 0.031 Uiso 1 1 calc R . .
C8 C 0.6046(3) 1.0111(3) 0.43842(10) 0.0265(7) Uani 1 1 d . . .
H9 H 0.6023 1.01 0.4692 0.032 Uiso 1 1 calc R . .
C5 C 0.7642(4) 0.7832(3) 0.42344(11) 0.0304(7) Uani 1 1 d . . .
H6 H 0.8144 0.7164 0.4372 0.036 Uiso 1 1 calc R . .
C3 C 0.7061(4) 0.6465(3) 0.36131(10) 0.0300(7) Uani 1 1 d . . .
H4 H 0.7554 0.5776 0.3741 0.036 Uiso 1 1 calc R . .
C7 C 0.7602(4) 1.0160(3) 0.42519(11) 0.0308(7) Uani 1 1 d . . .
H8 H 0.8051 1.0834 0.4402 0.037 Uiso 1 1 calc R . .
C20 C 0.1775(4) 1.3046(3) 0.43565(11) 0.0333(8) Uani 1 1 d . . .
H18 H 0.1789 1.3032 0.4664 0.04 Uiso 1 1 calc R . .
C9 C 0.5312(3) 0.8948(3) 0.42300(9) 0.0253(7) Uani 1 1 d . . .
H10 H 0.5395 0.8947 0.3923 0.03 Uiso 1 1 calc R . .
C2 C 0.5526(4) 0.6443(3) 0.37457(11) 0.0323(7) Uani 1 1 d . . .
H3A H 0.5102 0.5675 0.3667 0.039 Uiso 1 1 calc R . .
H3B H 0.5011 0.7083 0.3603 0.039 Uiso 1 1 calc R . .
C12 C 0.2944(4) 1.0103(3) 0.41951(11) 0.0287(7) Uani 1 1 d . . .
H12 H 0.1961 1.006 0.4296 0.034 Uiso 1 1 calc R . .
C4 C 0.7755(4) 0.7628(3) 0.37617(10) 0.0298(7) Uani 1 1 d . . .
H5A H 0.7315 0.8305 0.3618 0.036 Uiso 1 1 calc R . .
H5B H 0.8751 0.7614 0.3684 0.036 Uiso 1 1 calc R . .
C11 C 0.3715(4) 0.8956(3) 0.43291(12) 0.0338(7) Uani 1 1 d . . .
H11A H 0.3275 0.827 0.419 0.041 Uiso 1 1 calc R . .
H11B H 0.3591 0.885 0.4629 0.041 Uiso 1 1 calc R . .
C19 C 0.6039(5) 0.7690(4) 0.48707(11) 0.0414(9) Uani 1 1 d . . .
H23A H 0.507 0.7644 0.4964 0.062 Uiso 1 1 calc R . .
H23B H 0.6485 0.8389 0.4991 0.062 Uiso 1 1 calc R . .
H23C H 0.6539 0.6975 0.4957 0.062 Uiso 1 1 calc R . .
C1 C 0.5413(4) 0.6615(3) 0.42149(11) 0.0321(8) Uani 1 1 d . . .
H2A H 0.5868 0.5933 0.4352 0.039 Uiso 1 1 calc R . .
H2B H 0.4416 0.66 0.4292 0.039 Uiso 1 1 calc R . .
C24 C 0.1425(4) 1.5951(3) 0.36561(10) 0.0317(7) Uani 1 1 d . . .
H21A H 0.2269 1.6351 0.3763 0.038 Uiso 1 1 calc R . .
H21B H 0.0611 1.629 0.3801 0.038 Uiso 1 1 calc R . .
C15 C 0.5766(4) 1.2466(3) 0.43665(12) 0.0337(8) Uani 1 1 d . . .
H15A H 0.6098 1.2467 0.4655 0.04 Uiso 1 1 calc R . .
H15B H 0.6538 1.2718 0.4184 0.04 Uiso 1 1 calc R . .
C23 C 0.1520(4) 1.4612(3) 0.37580(11) 0.0358(8) Uani 1 1 d . . .
H20A H 0.0695 1.4203 0.3643 0.043 Uiso 1 1 calc R . .
H20B H 0.2358 1.4276 0.3624 0.043 Uiso 1 1 calc R . .
C17 C 0.3191(3) 1.2487(3) 0.42091(10) 0.0270(7) Uani 1 1 d . . .
H17 H 0.3145 1.2419 0.3902 0.032 Uiso 1 1 calc R . .
C22 C 0.1595(4) 1.4368(3) 0.42265(11) 0.0345(8) Uani 1 1 d . . .
H19A H 0.0732 1.4675 0.4355 0.041 Uiso 1 1 calc R . .
H19B H 0.2383 1.4828 0.4341 0.041 Uiso 1 1 calc R . .
C6 C 0.8389(4) 0.9015(3) 0.43678(11) 0.0365(8) Uani 1 1 d . . .
H7A H 0.8523 0.9001 0.467 0.044 Uiso 1 1 calc R . .
H7B H 0.9323 0.9038 0.4239 0.044 Uiso 1 1 calc R . .
C18 C 0.3481(4) 1.1203(3) 0.48600(10) 0.0359(8) Uani 1 1 d . . .
H24A H 0.2498 1.1095 0.4931 0.054 Uiso 1 1 calc R . .
H24B H 0.3818 1.1951 0.4977 0.054 Uiso 1 1 calc R . .
H24C H 0.4026 1.0543 0.4972 0.054 Uiso 1 1 calc R . .
C16 C 0.4486(4) 1.3291(3) 0.43150(12) 0.0381(8) Uani 1 1 d . . .
H16A H 0.4653 1.3868 0.4091 0.046 Uiso 1 1 calc R . .
H16B H 0.4314 1.3736 0.4573 0.046 Uiso 1 1 calc R . .
O7W O 0.1969(5) 0.3951(6) 0.2300(2) 0.156(3) Uani 1 1 d . . .
C21 C 0.0496(4) 1.2295(4) 0.42199(15) 0.0510(11) Uani 1 1 d . . .
H22A H -0.0357 1.2759 0.4258 0.077 Uiso 1 1 calc R . .
H22B H 0.0446 1.1573 0.4387 0.077 Uiso 1 1 calc R . .
H22C H 0.0595 1.2079 0.3929 0.077 Uiso 1 1 calc R . .
Na1 Na 0.64745(15) 0.50165(13) 0.25694(4) 0.0378(3) Uani 1 1 d . . .
Na2 Na 0.40382(15) 0.29599(14) 0.22461(5) 0.0401(4) Uani 1 1 d . . .

loop_
_atom_site_aniso_label
_atom_site_aniso_U_11
_atom_site_aniso_U_22
_atom_site_aniso_U_33
_atom_site_aniso_U_23
_atom_site_aniso_U_13
_atom_site_aniso_U_12
P1 0.0215(4) 0.0243(4) 0.0273(4) 0.0010(3) 0.0012(3) 0.0006(3)
O3 0.0339(13) 0.0462(15) 0.0346(13) -0.0131(11) -0.0053(11) 0.0019(12)
O4 0.0299(13) 0.0426(14) 0.0420(14) -0.0003(11) 0.0057(11) 0.0035(11)
O1 0.0331(13) 0.0406(14) 0.0347(13) -0.0079(11) -0.0012(10) 0.0018(11)
O6 0.0444(15) 0.0296(12) 0.0390(13) 0.0031(10) 0.0043(11) -0.0020(12)
O3W 0.0418(15) 0.0411(15) 0.0387(13) -0.0018(11) 0.0023(11) 0.0042(12)
O5 0.0275(12) 0.0358(13) 0.0375(13) -0.0009(10) -0.0030(10) 0.0009(10)
O2W 0.0398(14) 0.0383(14) 0.0466(14) -0.0010(12) 0.0027(11) -0.0025(12)
O2 0.0303(13) 0.0357(13) 0.0437(14) 0.0100(11) 0.0054(11) 0.0013(11)
O6W 0.0332(14) 0.0397(13) 0.0491(14) 0.0070(12) 0.0004(11) 0.0006(12)
O5W 0.0328(13) 0.0418(14) 0.0358(12) 0.0017(11) 0.0043(10) -0.0007(11)
O8W 0.0339(14) 0.0555(17) 0.0506(16) -0.0014(13) 0.0020(12) 0.0010(13)
O1W 0.0459(17) 0.0620(18) 0.0468(15) 0.0126(14) -0.0037(12) 0.0023(14)
O4W 0.0488(17) 0.0683(19) 0.0470(15) 0.0025(15) -0.0050(13) -0.0088(16)
C13 0.0263(16) 0.0249(16) 0.0244(14) 0.0011(12) 0.0021(13) -0.0001(14)
C10 0.0290(18) 0.0283(17) 0.0287(16) 0.0041(13) 0.0011(13) -0.0017(14)
C14 0.0244(16) 0.0276(16) 0.0251(15) -0.0015(13) -0.0040(12) -0.0021(13)
C8 0.0264(17) 0.0274(16) 0.0257(15) -0.0002(13) -0.0028(13) -0.0039(14)
C5 0.0256(17) 0.0283(17) 0.0373(18) 0.0064(14) -0.0066(13) 0.0045(13)
C3 0.0283(17) 0.0284(17) 0.0333(17) 0.0014(14) 0.0010(14) 0.0069(14)
C7 0.0265(17) 0.0297(17) 0.0361(18) -0.0020(14) -0.0056(14) -0.0054(14)
C20 0.0373(19) 0.0333(18) 0.0292(16) 0.0043(14) 0.0068(14) 0.0074(15)
C9 0.0265(16) 0.0256(16) 0.0237(14) 0.0006(12) -0.0004(12) -0.0003(13)
C2 0.0283(18) 0.0264(17) 0.0420(18) -0.0007(14) -0.0012(14) -0.0039(14)
C12 0.0212(16) 0.0287(17) 0.0363(17) -0.0037(14) 0.0017(13) -0.0043(14)
C4 0.0221(17) 0.0307(17) 0.0366(18) 0.0010(14) 0.0028(13) 0.0011(14)
C11 0.0288(17) 0.0234(16) 0.0493(19) -0.0020(14) 0.0073(16) -0.0066(15)
C19 0.052(2) 0.040(2) 0.0320(18) 0.0096(15) 0.0003(16) 0.0045(18)
C1 0.0303(18) 0.0256(17) 0.0404(18) 0.0087(14) 0.0050(15) -0.0022(14)
C24 0.0326(18) 0.0339(18) 0.0285(16) 0.0011(13) -0.0034(14) 0.0055(15)
C15 0.0340(19) 0.0267(17) 0.0405(18) -0.0011(14) -0.0061(15) -0.0052(15)
C23 0.041(2) 0.0313(18) 0.0347(18) -0.0011(14) 0.0012(15) 0.0041(16)
C17 0.0277(18) 0.0265(16) 0.0266(15) -0.0001(13) 0.0044(13) 0.0007(14)
C22 0.038(2) 0.0343(18) 0.0318(17) 0.0009(14) 0.0034(15) 0.0079(15)
C6 0.0264(17) 0.043(2) 0.0399(18) 0.0015(16) -0.0086(14) -0.0013(15)
C18 0.042(2) 0.0379(19) 0.0280(16) 0.0024(14) 0.0027(14) 0.0051(17)
C16 0.040(2) 0.0264(18) 0.048(2) 0.0003(15) -0.0040(17) -0.0041(15)
O7W 0.086(3) 0.194(6) 0.188(5) -0.149(5) -0.084(3) 0.094(4)
C21 0.029(2) 0.046(2) 0.078(3) 0.010(2) 0.0109(19) 0.0066(17)
Na1 0.0316(8) 0.0370(7) 0.0447(8) -0.0055(6) -0.0002(6) 0.0016(6)
Na2 0.0342(8) 0.0404(8) 0.0456(8) -0.0046(6) -0.0007(6) 0.0020(6)

loop_
_atom_type_symbol
_atom_type_description
_atom_type_scat_dispersion_real
_atom_type_scat_dispersion_imag
_atom_type_scat_source
C C 0.0033 0.0016 'International Tables Vol C Tables 4.2.6.8 and 6.1.1.4'
H H 0 0 'International Tables Vol C Tables 4.2.6.8 and 6.1.1.4'
O O 0.0106 0.006 'International Tables Vol C Tables 4.2.6.8 and 6.1.1.4'
Na Na 0.0362 0.0249 'International Tables Vol C Tables 4.2.6.8 and 6.1.1.4'
P P 0.1023 0.0942 'International Tables Vol C Tables 4.2.6.8 and 6.1.1.4'

loop_
_geom_angle_atom_site_label_1
_geom_angle_atom_site_label_2
_geom_angle_atom_site_label_3
_geom_angle
_geom_angle_site_symmetry_1
_geom_angle_site_symmetry_3
_geom_angle_publ_flag
O4 P1 O6 111.85(16) . . ?
O4 P1 O5 110.90(15) . . ?
O6 P1 O5 112.05(15) . . ?
O4 P1 C24 106.25(16) . . ?
O6 P1 C24 108.14(15) . . ?
O5 P1 C24 107.34(16) . . ?
C3 O1 Na2 116.34(19) . 4_655 ?
C3 O1 Na1 141.3(2) . . ?
Na2 O1 Na1 84.75(11) 4_655 . ?
Na1 O3W Na2 88.86(11) . . ?
Na2 O6W Na1 91.56(12) 4_655 . ?
Na2 O5W Na1 90.65(10) . . ?
C18 C13 C12 108.8(3) . . ?
C18 C13 C14 112.5(3) . . ?
C12 C13 C14 106.8(3) . . ?
C18 C13 C17 110.3(3) . . ?
C12 C13 C17 118.3(3) . . ?
C14 C13 C17 100.0(2) . . ?
C1 C10 C19 106.6(3) . . ?
C1 C10 C9 113.3(3) . . ?
C19 C10 C9 111.6(3) . . ?
C1 C10 C5 107.5(3) . . ?
C19 C10 C5 109.5(3) . . ?
C9 C10 C5 108.3(3) . . ?
C8 C14 C15 118.3(3) . . ?
C8 C14 C13 114.6(3) . . ?
C15 C14 C13 103.8(3) . . ?
C8 C14 H14 106.5 . . ?
C15 C14 H14 106.5 . . ?
C13 C14 H14 106.5 . . ?
C14 C8 C7 112.5(3) . . ?
C14 C8 C9 110.2(3) . . ?
C7 C8 C9 111.8(3) . . ?
C14 C8 H9 107.3 . . ?
C7 C8 H9 107.3 . . ?
C9 C8 H9 107.3 . . ?
C4 C5 C6 111.4(3) . . ?
C4 C5 C10 111.7(3) . . ?
C6 C5 C10 111.9(3) . . ?
C4 C5 H6 107.2 . . ?
C6 C5 H6 107.2 . . ?
C10 C5 H6 107.2 . . ?
O1 C3 C2 109.9(3) . . ?
O1 C3 C4 110.1(3) . . ?
C2 C3 C4 109.8(3) . . ?
O1 C3 H4 109 . . ?
C2 C3 H4 109 . . ?
C4 C3 H4 109 . . ?
O2 C7 C6 112.5(3) . . ?
O2 C7 C8 108.8(3) . . ?
C6 C7 C8 111.9(3) . . ?
O2 C7 H8 107.8 . . ?
C6 C7 H8 107.8 . . ?
C8 C7 H8 107.8 . . ?
C21 C20 C22 110.8(3) . . ?
C21 C20 C17 112.2(3) . . ?
C22 C20 C17 113.4(3) . . ?
C21 C20 H18 106.7 . . ?
C22 C20 H18 106.7 . . ?
C17 C20 H18 106.7 . . ?
C11 C9 C8 111.6(3) . . ?
C11 C9 C10 113.1(3) . . ?
C8 C9 C10 112.3(3) . . ?
C11 C9 H10 106.4 . . ?
C8 C9 H10 106.4 . . ?
C10 C9 H10 106.4 . . ?
C3 C2 C1 110.1(3) . . ?
C3 C2 H3A 109.6 . . ?
C1 C2 H3A 109.6 . . ?
C3 C2 H3B 109.6 . . ?
C1 C2 H3B 109.6 . . ?
H3A C2 H3B 108.2 . . ?
O3 C12 C11 109.7(3) . . ?
O3 C12 C13 109.9(3) . . ?
C11 C12 C13 111.5(3) . . ?
O3 C12 H12 108.6 . . ?
C11 C12 H12 108.6 . . ?
C13 C12 H12 108.6 . . ?
C3 C4 C5 113.8(3) . . ?
C3 C4 H5A 108.8 . . ?
C5 C4 H5A 108.8 . . ?
C3 C4 H5B 108.8 . . ?
C5 C4 H5B 108.8 . . ?
H5A C4 H5B 107.7 . . ?
C12 C11 C9 114.4(3) . . ?
C12 C11 H11A 108.7 . . ?
C9 C11 H11A 108.7 . . ?
C12 C11 H11B 108.7 . . ?
C9 C11 H11B 108.7 . . ?
H11A C11 H11B 107.6 . . ?
C10 C19 H23A 109.5 . . ?
C10 C19 H23B 109.5 . . ?
H23A C19 H23B 109.5 . . ?
C10 C19 H23C 109.5 . . ?
H23A C19 H23C 109.5 . . ?
H23B C19 H23C 109.5 . . ?
C2 C1 C10 115.4(3) . . ?
C2 C1 H2A 108.4 . . ?
C10 C1 H2A 108.4 . . ?
C2 C1 H2B 108.4 . . ?
C10 C1 H2B 108.4 . . ?
H2A C1 H2B 107.5 . . ?
C23 C24 P1 113.9(2) . . ?
C23 C24 H21A 108.8 . . ?
P1 C24 H21A 108.8 . . ?
C23 C24 H21B 108.8 . . ?
P1 C24 H21B 108.8 . . ?
H21A C24 H21B 107.7 . . ?
C16 C15 C14 104.2(3) . . ?
C16 C15 H15A 110.9 . . ?
C14 C15 H15A 110.9 . . ?
C16 C15 H15B 110.9 . . ?
C14 C15 H15B 110.9 . . ?
H15A C15 H15B 108.9 . . ?
C22 C23 C24 112.7(3) . . ?
C22 C23 H20A 109.1 . . ?
C24 C23 H20A 109.1 . . ?
C22 C23 H20B 109.1 . . ?
C24 C23 H20B 109.1 . . ?
H20A C23 H20B 107.8 . . ?
C20 C17 C16 112.6(3) . . ?
C20 C17 C13 119.2(3) . . ?
C16 C17 C13 102.6(3) . . ?
C20 C17 H17 107.2 . . ?
C16 C17 H17 107.2 . . ?
C13 C17 H17 107.2 . . ?
C23 C22 C20 116.2(3) . . ?
C23 C22 H19A 108.2 . . ?
C20 C22 H19A 108.2 . . ?
C23 C22 H19B 108.2 . . ?
C20 C22 H19B 108.2 . . ?
H19A C22 H19B 107.4 . . ?
C7 C6 C5 114.7(3) . . ?
C7 C6 H7A 108.6 . . ?
C5 C6 H7A 108.6 . . ?
C7 C6 H7B 108.6 . . ?
C5 C6 H7B 108.6 . . ?
H7A C6 H7B 107.6 . . ?
C13 C18 H24A 109.5 . . ?
C13 C18 H24B 109.5 . . ?
H24A C18 H24B 109.5 . . ?
C13 C18 H24C 109.5 . . ?
H24A C18 H24C 109.5 . . ?
H24B C18 H24C 109.5 . . ?
C15 C16 C17 107.7(3) . . ?
C15 C16 H16A 110.2 . . ?
C17 C16 H16A 110.2 . . ?
C15 C16 H16B 110.2 . . ?
C17 C16 H16B 110.2 . . ?
H16A C16 H16B 108.5 . . ?
C20 C21 H22A 109.5 . . ?
C20 C21 H22B 109.5 . . ?
H22A C21 H22B 109.5 . . ?
C20 C21 H22C 109.5 . . ?
H22A C21 H22C 109.5 . . ?
H22B C21 H22C 109.5 . . ?
O6W Na1 O3W 82.66(12) . . ?
O6W Na1 O2W 174.97(11) . . ?
O3W Na1 O2W 97.37(12) . . ?
O6W Na1 O5W 95.86(11) . . ?
O3W Na1 O5W 89.61(11) . . ?
O2W Na1 O5W 89.16(11) . . ?
O6W Na1 O1 86.00(11) . . ?
O3W Na1 O1 98.01(11) . . ?
O2W Na1 O1 89.02(11) . . ?
O5W Na1 O1 172.33(11) . . ?
O6W Na1 O4W 97.14(13) . . ?
O3W Na1 O4W 176.46(11) . . ?
O2W Na1 O4W 82.52(12) . . ?
O5W Na1 O4W 93.92(11) . . ?
O1 Na1 O4W 78.45(11) . . ?
O6W Na1 Na2 44.16(8) . 4_655 ?
O3W Na1 Na2 106.97(9) . 4_655 ?
O2W Na1 Na2 131.56(9) . 4_655 ?
O5W Na1 Na2 131.10(9) . 4_655 ?
O1 Na1 Na2 47.20(7) . 4_655 ?
O4W Na1 Na2 70.76(10) . 4_655 ?
O6W Na1 Na2 84.07(11) . . ?
O3W Na1 Na2 46.28(8) . . ?
O2W Na1 Na2 99.61(11) . . ?
O5W Na1 Na2 43.80(7) . . ?
O1 Na1 Na2 143.87(9) . . ?
O4W Na1 Na2 137.25(10) . . ?
Na2 Na1 Na2 127.51(6) 4_655 . ?
O7W Na2 O6W 141.1(2) . 4_645 ?
O7W Na2 O5W 123.1(2) . . ?
O6W Na2 O5W 92.63(12) 4_645 . ?
O7W Na2 O3W 84.33(13) . . ?
O6W Na2 O3W 80.71(11) 4_645 . ?
O5W Na2 O3W 89.95(11) . . ?
O7W Na2 O1 89.45(15) . 4_645 ?
O6W Na2 O1 86.88(12) 4_645 4_645 ?
O5W Na2 O1 116.57(11) . 4_645 ?
O3W Na2 O1 151.27(11) . 4_645 ?
O7W Na2 Na1 109.7(2) . 4_645 ?
O6W Na2 Na1 44.28(8) 4_645 4_645 ?
O5W Na2 Na1 125.58(9) . 4_645 ?
O3W Na2 Na1 108.30(9) . 4_645 ?
O1 Na2 Na1 48.04(8) 4_645 4_645 ?
O7W Na2 Na1 103.72(16) . . ?
O6W Na2 Na1 90.41(10) 4_645 . ?
O5W Na2 Na1 45.56(8) . . ?
O3W Na2 Na1 44.87(7) . . ?
O1 Na2 Na1 161.82(9) 4_645 . ?
Na1 Na2 Na1 134.22(6) 4_645 . ?

loop_
_geom_bond_atom_site_label_1
_geom_bond_atom_site_label_2
_geom_bond_distance
_geom_bond_site_symmetry_2
_geom_bond_publ_flag
P1 O4 1.520(3) . ?
P1 O6 1.523(3) . ?
P1 O5 1.525(3) . ?
P1 C24 1.812(4) . ?
O3 C12 1.437(4) . ?
O1 C3 1.441(4) . ?
O1 Na2 2.461(3) 4_655 ?
O1 Na1 2.494(3) . ?
O3W Na1 2.390(3) . ?
O3W Na2 2.449(3) . ?
O2W Na1 2.413(3) . ?
O2 C7 1.442(4) . ?
O6W Na2 2.328(3) 4_655 ?
O6W Na1 2.333(3) . ?
O5W Na2 2.345(3) . ?
O5W Na1 2.419(3) . ?
O4W Na1 2.541(4) . ?
C13 C18 1.531(4) . ?
C13 C12 1.534(5) . ?
C13 C14 1.543(5) . ?
C13 C17 1.548(4) . ?
C10 C1 1.539(5) . ?
C10 C19 1.546(5) . ?
C10 C9 1.551(5) . ?
C10 C5 1.551(5) . ?
C14 C8 1.521(5) . ?
C14 C15 1.527(5) . ?
C14 H14 0.98 . ?
C8 C7 1.524(5) . ?
C8 C9 1.539(4) . ?
C8 H9 0.98 . ?
C5 C4 1.525(5) . ?
C5 C6 1.544(5) . ?
C5 H6 0.98 . ?
C3 C2 1.505(5) . ?
C3 C4 1.517(5) . ?
C3 H4 0.98 . ?
C7 C6 1.512(5) . ?
C7 H8 0.98 . ?
C20 C21 1.525(6) . ?
C20 C22 1.528(5) . ?
C20 C17 1.541(5) . ?
C20 H18 0.98 . ?
C9 C11 1.535(5) . ?
C9 H10 0.98 . ?
C2 C1 1.509(5) . ?
C2 H3A 0.97 . ?
C2 H3B 0.97 . ?
C12 C11 1.521(5) . ?
C12 H12 0.98 . ?
C4 H5A 0.97 . ?
C4 H5B 0.97 . ?
C11 H11A 0.97 . ?
C11 H11B 0.97 . ?
C19 H23A 0.96 . ?
C19 H23B 0.96 . ?
C19 H23C 0.96 . ?
C1 H2A 0.97 . ?
C1 H2B 0.97 . ?
C24 C23 1.517(5) . ?
C24 H21A 0.97 . ?
C24 H21B 0.97 . ?
C15 C16 1.519(5) . ?
C15 H15A 0.97 . ?
C15 H15B 0.97 . ?
C23 C22 1.517(5) . ?
C23 H20A 0.97 . ?
C23 H20B 0.97 . ?
C17 C16 1.545(5) . ?
C17 H17 0.98 . ?
C22 H19A 0.97 . ?
C22 H19B 0.97 . ?
C6 H7A 0.97 . ?
C6 H7B 0.97 . ?
C18 H24A 0.96 . ?
C18 H24B 0.96 . ?
C18 H24C 0.96 . ?
C16 H16A 0.97 . ?
C16 H16B 0.97 . ?
O7W Na2 2.240(4) . ?
C21 H22A 0.96 . ?
C21 H22B 0.96 . ?
C21 H22C 0.96 . ?
Na1 Na2 3.340(4) 4_655 ?
Na1 Na2 3.388(3) . ?
Na2 O6W 2.328(3) 4_645 ?
Na2 O1 2.461(3) 4_645 ?
Na2 Na1 3.340(4) 4_645 ?

loop_
_geom_torsion_atom_site_label_1
_geom_torsion_atom_site_label_2
_geom_torsion_atom_site_label_3
_geom_torsion_atom_site_label_4
_geom_torsion
_geom_torsion_site_symmetry_1
_geom_torsion_site_symmetry_2
_geom_torsion_site_symmetry_3
_geom_torsion_site_symmetry_4
_geom_torsion_publ_flag
C18 C13 C14 C8 59.7(4) . . . . ?
C12 C13 C14 C8 -59.7(3) . . . . ?
C17 C13 C14 C8 176.6(2) . . . . ?
C18 C13 C14 C15 -70.8(3) . . . . ?
C12 C13 C14 C15 169.9(3) . . . . ?
C17 C13 C14 C15 46.2(3) . . . . ?
C15 C14 C8 C7 -54.9(4) . . . . ?
C13 C14 C8 C7 -177.8(3) . . . . ?
C15 C14 C8 C9 179.5(3) . . . . ?
C13 C14 C8 C9 56.6(3) . . . . ?
C1 C10 C5 C4 51.1(3) . . . . ?
C19 C10 C5 C4 166.5(3) . . . . ?
C9 C10 C5 C4 -71.6(3) . . . . ?
C1 C10 C5 C6 176.7(3) . . . . ?
C19 C10 C5 C6 -67.9(4) . . . . ?
C9 C10 C5 C6 54.0(3) . . . . ?
Na2 O1 C3 C2 59.2(3) 4_655 . . . ?
Na1 O1 C3 C2 -57.9(4) . . . . ?
Na2 O1 C3 C4 -62.0(3) 4_655 . . . ?
Na1 O1 C3 C4 -179.0(2) . . . . ?
C14 C8 C7 O2 -50.9(3) . . . . ?
C9 C8 C7 O2 73.8(3) . . . . ?
C14 C8 C7 C6 -175.8(3) . . . . ?
C9 C8 C7 C6 -51.1(4) . . . . ?
C14 C8 C9 C11 -48.9(3) . . . . ?
C7 C8 C9 C11 -174.8(3) . . . . ?
C14 C8 C9 C10 -177.1(3) . . . . ?
C7 C8 C9 C10 56.9(3) . . . . ?
C1 C10 C9 C11 55.9(4) . . . . ?
C19 C10 C9 C11 -64.3(4) . . . . ?
C5 C10 C9 C11 175.1(3) . . . . ?
C1 C10 C9 C8 -176.6(3) . . . . ?
C19 C10 C9 C8 63.1(4) . . . . ?
C5 C10 C9 C8 -57.5(3) . . . . ?
O1 C3 C2 C1 -176.8(3) . . . . ?
C4 C3 C2 C1 -55.4(4) . . . . ?
C18 C13 C12 O3 173.0(3) . . . . ?
C14 C13 C12 O3 -65.3(3) . . . . ?
C17 C13 C12 O3 46.2(4) . . . . ?
C18 C13 C12 C11 -65.2(3) . . . . ?
C14 C13 C12 C11 56.5(3) . . . . ?
C17 C13 C12 C11 168.0(3) . . . . ?
O1 C3 C4 C5 177.5(3) . . . . ?
C2 C3 C4 C5 56.3(4) . . . . ?
C6 C5 C4 C3 179.0(3) . . . . ?
C10 C5 C4 C3 -55.1(4) . . . . ?
O3 C12 C11 C9 67.1(4) . . . . ?
C13 C12 C11 C9 -54.8(4) . . . . ?
C8 C9 C11 C12 49.9(4) . . . . ?
C10 C9 C11 C12 177.7(3) . . . . ?
C3 C2 C1 C10 58.0(4) . . . . ?
C19 C10 C1 C2 -171.9(3) . . . . ?
C9 C10 C1 C2 65.0(4) . . . . ?
C5 C10 C1 C2 -54.5(4) . . . . ?
O4 P1 C24 C23 -52.8(3) . . . . ?
O6 P1 C24 C23 -173.0(3) . . . . ?
O5 P1 C24 C23 65.9(3) . . . . ?
C8 C14 C15 C16 -160.8(3) . . . . ?
C13 C14 C15 C16 -32.6(3) . . . . ?
P1 C24 C23 C22 -177.7(3) . . . . ?
C21 C20 C17 C16 175.5(3) . . . . ?
C22 C20 C17 C16 49.0(4) . . . . ?
C21 C20 C17 C13 -64.2(4) . . . . ?
C22 C20 C17 C13 169.3(3) . . . . ?
C18 C13 C17 C20 -47.9(4) . . . . ?
C12 C13 C17 C20 78.2(4) . . . . ?
C14 C13 C17 C20 -166.6(3) . . . . ?
C18 C13 C17 C16 77.4(3) . . . . ?
C12 C13 C17 C16 -156.6(3) . . . . ?
C14 C13 C17 C16 -41.3(3) . . . . ?
C24 C23 C22 C20 -176.7(3) . . . . ?
C21 C20 C22 C23 -63.3(4) . . . . ?
C17 C20 C22 C23 63.9(4) . . . . ?
O2 C7 C6 C5 -73.4(4) . . . . ?
C8 C7 C6 C5 49.5(4) . . . . ?
C4 C5 C6 C7 73.8(4) . . . . ?
C10 C5 C6 C7 -52.0(4) . . . . ?
C14 C15 C16 C17 6.0(4) . . . . ?
C20 C17 C16 C15 151.9(3) . . . . ?
C13 C17 C16 C15 22.4(4) . . . . ?
Na2 O6W Na1 O3W 123.71(12) 4_655 . . . ?
Na2 O6W Na1 O2W 33.1(13) 4_655 . . . ?
Na2 O6W Na1 O5W -147.45(10) 4_655 . . . ?
Na2 O6W Na1 O1 25.09(10) 4_655 . . . ?
Na2 O6W Na1 O4W -52.73(12) 4_655 . . . ?
Na2 O6W Na1 Na2 170.30(8) 4_655 . . . ?
Na2 O3W Na1 O6W 88.80(11) . . . . ?
Na2 O3W Na1 O2W -96.27(11) . . . . ?
Na2 O3W Na1 O5W -7.17(10) . . . . ?
Na2 O3W Na1 O1 173.68(9) . . . . ?
Na2 O3W Na1 O4W 175.7(19) . . . . ?
Na2 O3W Na1 Na2 126.09(7) . . . 4_655 ?
Na2 O5W Na1 O6W -75.09(12) . . . . ?
Na2 O5W Na1 O3W 7.48(10) . . . . ?
Na2 O5W Na1 O2W 104.86(12) . . . . ?
Na2 O5W Na1 O1 -178.8(8) . . . . ?
Na2 O5W Na1 O4W -172.69(10) . . . . ?
Na2 O5W Na1 Na2 -104.93(11) . . . 4_655 ?
C3 O1 Na1 O6W 103.0(3) . . . . ?
Na2 O1 Na1 O6W -23.74(9) 4_655 . . . ?
C3 O1 Na1 O3W 21.0(3) . . . . ?
Na2 O1 Na1 O3W -105.74(11) 4_655 . . . ?
C3 O1 Na1 O2W -76.3(3) . . . . ?
Na2 O1 Na1 O2W 156.95(10) 4_655 . . . ?
C3 O1 Na1 O5W -152.6(7) . . . . ?
Na2 O1 Na1 O5W 80.6(8) 4_655 . . . ?
C3 O1 Na1 O4W -158.9(3) . . . . ?
Na2 O1 Na1 O4W 74.39(11) 4_655 . . . ?
C3 O1 Na1 Na2 126.7(3) . . . 4_655 ?
C3 O1 Na1 Na2 28.7(4) . . . . ?
Na2 O1 Na1 Na2 -97.99(14) 4_655 . . . ?
Na1 O5W Na2 O7W 75.89(18) . . . . ?
Na1 O5W Na2 O6W -88.00(12) . . . 4_645 ?
Na1 O5W Na2 O3W -7.30(10) . . . . ?
Na1 O5W Na2 O1 -175.82(10) . . . 4_645 ?
Na1 O5W Na2 Na1 -119.97(9) . . . 4_645 ?
Na1 O3W Na2 O7W -115.9(2) . . . . ?
Na1 O3W Na2 O6W 100.06(12) . . . 4_645 ?
Na1 O3W Na2 O5W 7.39(10) . . . . ?
Na1 O3W Na2 O1 165.66(19) . . . 4_645 ?
Na1 O3W Na2 Na1 135.16(7) . . . 4_645 ?
O6W Na1 Na2 O7W -18.4(2) . . . . ?
O3W Na1 Na2 O7W 67.1(2) . . . . ?
O2W Na1 Na2 O7W 158.1(2) . . . . ?
O5W Na1 Na2 O7W -123.3(2) . . . . ?
O1 Na1 Na2 O7W 56.4(2) . . . . ?
O4W Na1 Na2 O7W -112.5(2) . . . . ?
Na2 Na1 Na2 O7W -9.9(2) 4_655 . . . ?
O6W Na1 Na2 O6W -161.84(5) . . . 4_645 ?
O3W Na1 Na2 O6W -76.34(12) . . . 4_645 ?
O2W Na1 Na2 O6W 14.70(11) . . . 4_645 ?
O5W Na1 Na2 O6W 93.28(13) . . . 4_645 ?
O1 Na1 Na2 O6W -86.98(16) . . . 4_645 ?
O4W Na1 Na2 O6W 104.05(16) . . . 4_645 ?
Na2 Na1 Na2 O6W -153.33(10) 4_655 . . 4_645 ?
O6W Na1 Na2 O5W 104.88(12) . . . . ?
O3W Na1 Na2 O5W -169.62(14) . . . . ?
O2W Na1 Na2 O5W -78.58(12) . . . . ?
O1 Na1 Na2 O5W 179.74(17) . . . . ?
O4W Na1 Na2 O5W 10.77(15) . . . . ?
Na2 Na1 Na2 O5W 113.39(11) 4_655 . . . ?
O6W Na1 Na2 O3W -85.50(12) . . . . ?
O2W Na1 Na2 O3W 91.04(12) . . . . ?
O5W Na1 Na2 O3W 169.62(14) . . . . ?
O1 Na1 Na2 O3W -10.65(16) . . . . ?
O4W Na1 Na2 O3W -179.61(17) . . . . ?
Na2 Na1 Na2 O3W -76.99(11) 4_655 . . . ?
O6W Na1 Na2 O1 116.9(3) . . . 4_645 ?
O3W Na1 Na2 O1 -157.6(3) . . . 4_645 ?
O2W Na1 Na2 O1 -66.5(3) . . . 4_645 ?
O5W Na1 Na2 O1 12.0(3) . . . 4_645 ?
O1 Na1 Na2 O1 -168.2(3) . . . 4_645 ?
O4W Na1 Na2 O1 22.8(3) . . . 4_645 ?
Na2 Na1 Na2 O1 125.4(3) 4_655 . . 4_645 ?
O6W Na1 Na2 Na1 -154.60(10) . . . 4_645 ?
O3W Na1 Na2 Na1 -69.10(12) . . . 4_645 ?
O2W Na1 Na2 Na1 21.94(10) . . . 4_645 ?
O5W Na1 Na2 Na1 100.52(12) . . . 4_645 ?
O1 Na1 Na2 Na1 -79.74(17) . . . 4_645 ?
O4W Na1 Na2 Na1 111.30(15) . . . 4_645 ?
Na2 Na1 Na2 Na1 -146.09(10) 4_655 . . 4_645 ?
